data_4034933
loop_
_publ_author_name
'Jana, Supriti'
'Mal, Dipakranjan'

_publ_section_title
;
 Anionic Annulation of 3-Cyanophthalides with Allene Carboxylates: A
 Carbon-Conserved Synthesis of Naphtho[ b]furanones.
;
_journal_issue 8
_journal_name_full 'The Journal of organic chemistry'
_journal_page_first 4537
_journal_page_last 4544
_journal_paper_doi 10.1021/acs.joc.8b00272
_journal_volume 83
_journal_year 2018
_chemical_formula_moiety 'C21 H16 O5'
_chemical_formula_sum 'C21 H16 O5'
_chemical_formula_weight 348.34
_space_group_crystal_system triclinic
_space_group_IT_number 2
_space_group_name_Hall '-P 1'
_space_group_name_H-M_alt 'P -1'
_atom_sites_solution_hydrogens geom
_audit_creation_date 2017-05-16
_audit_creation_method
;
Olex2 1.2
(compiled 2015.09.30 svn.r3233 for OlexSys, GUI svn.r5103)
;
_cell_angle_alpha 75.351(14)
_cell_angle_beta 75.327(12)
_cell_angle_gamma 73.555(13)
_cell_formula_units_Z 2
_cell_length_a 7.702(3)
_cell_length_b 10.567(4)
_cell_length_c 11.247(5)
_cell_measurement_reflns_used 2435
_cell_measurement_temperature 100
_cell_measurement_theta_max 3.00
_cell_measurement_theta_min 29.00
_cell_volume 832.9(6)
_computing_molecular_graphics 'Olex2 (Dolomanov et al., 2009)'
_computing_publication_material 'Olex2 (Dolomanov et al., 2009)'
_computing_structure_refinement 'ShelXL (Sheldrick, 2015)'
_computing_structure_solution 'ShelXT (Sheldrick, 2015)'
_diffrn_ambient_temperature 100
_diffrn_detector 'CCD area detector'
_diffrn_detector_area_resol_mean 5.6
_diffrn_detector_type 'Bruker SMART CCD 6000 area detector'
_diffrn_measured_fraction_theta_full 0.986
_diffrn_measured_fraction_theta_max 0.986
_diffrn_measurement_device 'three-circle diffractometer'
_diffrn_measurement_device_type apex
_diffrn_measurement_method '\w scans'
_diffrn_radiation_monochromator graphite
_diffrn_radiation_probe x-ray
_diffrn_radiation_type MoK\a
_diffrn_radiation_wavelength 0.71073
_diffrn_reflns_av_R_equivalents 0.0864
_diffrn_reflns_av_unetI/netI 0.1144
_diffrn_reflns_Laue_measured_fraction_full 0.986
_diffrn_reflns_Laue_measured_fraction_max 0.986
_diffrn_reflns_limit_h_max 9
_diffrn_reflns_limit_h_min -9
_diffrn_reflns_limit_k_max 12
_diffrn_reflns_limit_k_min -12
_diffrn_reflns_limit_l_max 13
_diffrn_reflns_limit_l_min -13
_diffrn_reflns_number 9476
_diffrn_reflns_point_group_measured_fraction_full 0.986
_diffrn_reflns_point_group_measured_fraction_max 0.986
_diffrn_reflns_theta_full 25.000
_diffrn_reflns_theta_max 25.000
_diffrn_reflns_theta_min 2.049
_diffrn_source 'sealed X-ray tube'
_diffrn_source_target Mo
_exptl_absorpt_coefficient_mu 0.099
_exptl_absorpt_correction_type none
_exptl_crystal_colour colourless
_exptl_crystal_density_diffrn 1.389
_exptl_crystal_description prism
_exptl_crystal_F_000 364
_exptl_crystal_size_max 0.09
_exptl_crystal_size_mid 0.08
_exptl_crystal_size_min 0.04
_refine_diff_density_max 0.308
_refine_diff_density_min -0.333
_refine_diff_density_rms 0.070
_refine_ls_extinction_method none
_refine_ls_goodness_of_fit_ref 0.940
_refine_ls_hydrogen_treatment constr
_refine_ls_matrix_type full
_refine_ls_number_parameters 256
_refine_ls_number_reflns 2885
_refine_ls_number_restraints 0
_refine_ls_restrained_S_all 0.940
_refine_ls_R_factor_all 0.1819
_refine_ls_R_factor_gt 0.0840
_refine_ls_shift/su_max 0.000
_refine_ls_shift/su_mean 0.000
_refine_ls_structure_factor_coef Fsqd
_refine_ls_weighting_details 'w=1/[\s^2^(Fo^2^)+(0.1399P)^2^] where P=(Fo^2^+2Fc^2^)/3'
_refine_ls_weighting_scheme calc
_refine_ls_wR_factor_gt 0.2024
_refine_ls_wR_factor_ref 0.2806
_reflns_Friedel_coverage 0.000
_reflns_number_gt 1166
_reflns_number_total 2885
_reflns_threshold_expression 'I > 2\s(I)'
_cod_data_source_file jo8b00272_si_002.cif
_cod_data_source_block SHELX
_cod_original_cell_volume 833.0(6)
_cod_database_code 4034933
_shelx_space_group_comment
;
The symmetry employed for this shelxl refinement is uniquely defined
by the following loop, which should always be used as a source of
symmetry information in preference to the above space-group names.
They are only intended as comments.
;
_olex2_refinement_description
;
1. Fixed Uiso
 At 1.2 times of:
  All C(H) groups, All C(H,H) groups
 At 1.5 times of:
  All C(H,H,H) groups, All O(H) groups
2. Others
 Fixed Sof: C20(0.8) H20A(0.8) H20B(0.8) C21(0.8) H21A(0.8) H21B(0.8)
 H21C(0.8) C20A(0.2) H20C(0.2) H20D(0.2) C21A(0.2) H21D(0.2) H21E(0.2) H21F(0.2)
3.a Ternary CH refined with riding coordinates:
 C12(H12)
3.b Secondary CH2 refined with riding coordinates:
 C20(H20A,H20B), C20A(H20C,H20D)
3.c Aromatic/amide H refined with riding coordinates:
 C14(H14), C18(H18), C15(H15), C4(H4), C16(H16), C1(H1A), C17(H17), C3(H3),
 C2(H2)
3.d Idealised Me refined as rotating group:
 C21(H21A,H21B,H21C), C21A(H21D,H21E,H21F)
3.e Idealised tetrahedral OH refined as rotating group:
 O1(H1)
;
_shelx_shelxl_version_number 2014/7
_olex2_submission_special_instructions 'No special instructions were received'

loop_
_space_group_symop_operation_xyz
'x, y, z'
'-x, -y, -z'

loop_
_atom_site_label
_atom_site_type_symbol
_atom_site_fract_x
_atom_site_fract_y
_atom_site_fract_z
_atom_site_U_iso_or_equiv
_atom_site_adp_type
_atom_site_occupancy
_atom_site_site_symmetry_order
_atom_site_calc_flag
_atom_site_refinement_flags_posn
_atom_site_refinement_flags_occupancy
_atom_site_disorder_assembly
_atom_site_disorder_group
O4 O 0.3034(4) 0.3903(3) 0.9106(3) 0.0716(10) Uani 1 1 d . . . .
O1 O 0.7506(5) 0.7469(3) 0.7623(4) 0.0902(12) Uani 1 1 d . . . .
H1 H 0.8601 0.7088 0.7353 0.135 Uiso 1 1 calc GR . . .
O5 O 0.3682(5) 0.1681(4) 0.9268(3) 0.0904(12) Uani 1 1 d . . . .
O3 O 0.9621(5) 0.3506(4) 0.7236(4) 0.0900(12) Uani 1 1 d . . . .
O2 O 1.0183(5) 0.5504(4) 0.7051(4) 0.1063(14) Uani 1 1 d . . . .
C13 C 0.6590(6) 0.2445(5) 0.7009(4) 0.0584(12) Uani 1 1 d . . . .
C9 C 0.5860(6) 0.4377(5) 0.8213(4) 0.0610(13) Uani 1 1 d . . . .
C10 C 0.4063(7) 0.4885(5) 0.8682(4) 0.0632(13) Uani 1 1 d . . . .
C14 C 0.6387(6) 0.3342(5) 0.5896(5) 0.0677(14) Uani 1 1 d . . . .
H14 H 0.5972 0.4279 0.5893 0.081 Uiso 1 1 calc R . . .
C8 C 0.7118(6) 0.5244(5) 0.7826(4) 0.0659(13) Uani 1 1 d . . . .
C6 C 0.4498(7) 0.7115(5) 0.8373(4) 0.0635(13) Uani 1 1 d . . . .
C12 C 0.6119(6) 0.2910(5) 0.8241(4) 0.0656(13) Uani 1 1 d . . . .
H12 H 0.7053 0.2371 0.8763 0.079 Uiso 1 1 calc R . . .
C5 C 0.3290(7) 0.6235(5) 0.8770(4) 0.0634(13) Uani 1 1 d . . . .
C18 C 0.7148(7) 0.1100(5) 0.6984(5) 0.0781(15) Uani 1 1 d . . . .
H18 H 0.7276 0.0468 0.7744 0.094 Uiso 1 1 calc R . . .
C11 C 0.4186(7) 0.2697(6) 0.8937(5) 0.0705(14) Uani 1 1 d . . . .
C19 C 0.9119(7) 0.4771(6) 0.7330(5) 0.0762(15) Uani 1 1 d . . . .
C7 C 0.6437(7) 0.6584(5) 0.7922(4) 0.0691(14) Uani 1 1 d . . . .
C15 C 0.6782(7) 0.2887(6) 0.4780(5) 0.0778(15) Uani 1 1 d . . . .
H15 H 0.6669 0.3517 0.4017 0.093 Uiso 1 1 calc R . . .
C4 C 0.1388(7) 0.6772(6) 0.9206(5) 0.0731(14) Uani 1 1 d . . . .
H4 H 0.0550 0.6200 0.9471 0.088 Uiso 1 1 calc R . . .
C16 C 0.7327(8) 0.1552(7) 0.4770(6) 0.0884(17) Uani 1 1 d . . . .
H16 H 0.7570 0.1244 0.4007 0.106 Uiso 1 1 calc R . . .
C1 C 0.3808(8) 0.8479(5) 0.8433(5) 0.0772(15) Uani 1 1 d . . . .
H1A H 0.4619 0.9070 0.8179 0.093 Uiso 1 1 calc R . . .
C17 C 0.7528(8) 0.0644(6) 0.5876(6) 0.0918(18) Uani 1 1 d . . . .
H17 H 0.7926 -0.0293 0.5876 0.110 Uiso 1 1 calc R . . .
C3 C 0.0769(8) 0.8088(6) 0.9245(5) 0.0843(16) Uani 1 1 d . . . .
H3 H -0.0507 0.8429 0.9543 0.101 Uiso 1 1 calc R . . .
C2 C 0.1945(9) 0.8965(6) 0.8861(5) 0.0886(17) Uani 1 1 d . . . .
H2 H 0.1470 0.9892 0.8893 0.106 Uiso 1 1 calc R . . .
C20 C 1.163(3) 0.301(2) 0.655(2) 0.136(9) Uani 0.8 1 d . P A 2
H20A H 1.2070 0.3777 0.5964 0.163 Uiso 0.8 1 calc R P A 2
H20B H 1.2447 0.2619 0.7166 0.163 Uiso 0.8 1 calc R P A 2
C21 C 1.1716(17) 0.2093(12) 0.5916(15) 0.144(5) Uani 0.8 1 d . P A 2
H21A H 1.1051 0.1423 0.6453 0.216 Uiso 0.8 1 calc GR P A 2
H21B H 1.3010 0.1649 0.5644 0.216 Uiso 0.8 1 calc GR P A 2
H21C H 1.1152 0.2524 0.5181 0.216 Uiso 0.8 1 calc GR P A 2
C20A C 1.123(8) 0.300(5) 0.687(5) 0.060(15) Uani 0.2 1 d . P A 1
H20C H 1.1541 0.2056 0.7316 0.072 Uiso 0.2 1 calc R P A 1
H20D H 1.2024 0.3495 0.7041 0.072 Uiso 0.2 1 calc R P A 1
C21A C 1.160(5) 0.304(4) 0.544(3) 0.079(11) Uani 0.2 1 d . P A 1
H21D H 1.0902 0.2481 0.5275 0.119 Uiso 0.2 1 calc GR P A 1
H21E H 1.2925 0.2692 0.5140 0.119 Uiso 0.2 1 calc GR P A 1
H21F H 1.1222 0.3968 0.4999 0.119 Uiso 0.2 1 calc GR P A 1

loop_
_atom_site_aniso_label
_atom_site_aniso_U_11
_atom_site_aniso_U_22
_atom_site_aniso_U_33
_atom_site_aniso_U_23
_atom_site_aniso_U_13
_atom_site_aniso_U_12
O4 0.065(2) 0.083(2) 0.070(2) -0.0148(17) -0.0046(17) -0.031(2)
O1 0.077(3) 0.101(3) 0.102(3) -0.024(2) -0.001(2) -0.046(2)
O5 0.083(3) 0.089(3) 0.100(3) -0.015(2) -0.002(2) -0.038(2)
O3 0.049(3) 0.114(3) 0.116(3) -0.051(3) -0.002(2) -0.020(2)
O2 0.067(3) 0.123(3) 0.135(4) -0.031(3) 0.000(2) -0.043(2)
C13 0.046(3) 0.069(3) 0.061(3) -0.012(3) -0.011(2) -0.016(2)
C9 0.053(3) 0.081(3) 0.055(3) -0.017(2) -0.010(2) -0.021(3)
C10 0.059(3) 0.082(4) 0.054(3) -0.016(2) -0.004(2) -0.028(3)
C14 0.058(3) 0.074(3) 0.073(4) -0.018(3) -0.017(3) -0.012(2)
C8 0.047(3) 0.092(4) 0.063(3) -0.014(3) -0.009(2) -0.027(3)
C6 0.061(3) 0.079(3) 0.056(3) -0.018(2) -0.006(2) -0.024(3)
C12 0.053(3) 0.084(4) 0.060(3) -0.010(3) -0.015(2) -0.017(2)
C5 0.062(3) 0.076(3) 0.056(3) -0.018(2) -0.007(2) -0.021(3)
C18 0.077(4) 0.082(4) 0.073(4) -0.011(3) -0.011(3) -0.022(3)
C11 0.073(4) 0.076(4) 0.068(3) -0.012(3) -0.019(3) -0.022(3)
C19 0.060(4) 0.095(4) 0.080(4) -0.019(3) -0.012(3) -0.029(3)
C7 0.071(4) 0.083(4) 0.061(3) -0.013(3) -0.011(3) -0.034(3)
C15 0.074(4) 0.093(4) 0.070(4) -0.020(3) -0.015(3) -0.022(3)
C4 0.061(3) 0.090(4) 0.068(3) -0.017(3) -0.005(3) -0.023(3)
C16 0.087(4) 0.103(5) 0.077(4) -0.036(4) -0.007(3) -0.018(4)
C1 0.083(4) 0.085(4) 0.071(4) -0.021(3) -0.011(3) -0.029(3)
C17 0.095(4) 0.087(4) 0.094(5) -0.035(4) -0.011(4) -0.012(3)
C3 0.068(4) 0.098(4) 0.083(4) -0.028(3) -0.007(3) -0.011(3)
C2 0.090(5) 0.088(4) 0.085(4) -0.021(3) -0.011(3) -0.018(4)
C20 0.023(6) 0.217(17) 0.18(3) -0.112(15) 0.009(12) -0.016(6)
C21 0.095(8) 0.183(13) 0.164(14) -0.099(11) 0.008(8) -0.019(9)
C20A 0.06(4) 0.07(2) 0.052(17) -0.043(15) 0.03(2) -0.02(2)
C21A 0.053(18) 0.14(3) 0.06(2) -0.04(2) -0.012(14) -0.04(2)

loop_
_atom_type_symbol
_atom_type_description
_atom_type_scat_dispersion_real
_atom_type_scat_dispersion_imag
_atom_type_scat_source
C C 0.0033 0.0016 'International Tables Vol C Tables 4.2.6.8 and 6.1.1.4'
H H 0.0000 0.0000 'International Tables Vol C Tables 4.2.6.8 and 6.1.1.4'
O O 0.0106 0.0060 'International Tables Vol C Tables 4.2.6.8 and 6.1.1.4'

loop_
_geom_angle_atom_site_label_1
_geom_angle_atom_site_label_2
_geom_angle_atom_site_label_3
_geom_angle
C11 O4 C10 108.3(4)
C7 O1 H1 109.5
C19 O3 C20 116.4(8)
C20A O3 C19 120(2)
C14 C13 C12 121.6(5)
C18 C13 C14 118.3(5)
C18 C13 C12 120.0(4)
C10 C9 C8 119.1(5)
C10 C9 C12 108.4(4)
C8 C9 C12 132.5(5)
O4 C10 C5 122.5(4)
C9 C10 O4 112.7(4)
C9 C10 C5 124.8(4)
C13 C14 H14 119.7
C13 C14 C15 120.6(5)
C15 C14 H14 119.7
C9 C8 C19 123.0(5)
C7 C8 C9 118.5(5)
C7 C8 C19 118.5(4)
C5 C6 C7 119.2(5)
C1 C6 C5 119.8(5)
C1 C6 C7 121.0(4)
C13 C12 H12 109.4
C13 C12 C11 108.8(4)
C9 C12 C13 118.3(4)
C9 C12 H12 109.4
C9 C12 C11 100.9(4)
C11 C12 H12 109.4
C10 C5 C6 117.0(5)
C10 C5 C4 124.4(4)
C6 C5 C4 118.5(5)
C13 C18 H18 119.4
C13 C18 C17 121.2(5)
C17 C18 H18 119.4
O4 C11 C12 109.3(4)
O5 C11 O4 122.2(5)
O5 C11 C12 128.4(5)
O3 C19 C8 114.1(4)
O2 C19 O3 123.6(5)
O2 C19 C8 122.3(6)
O1 C7 C8 123.3(5)
O1 C7 C6 115.5(5)
C8 C7 C6 121.2(4)
C14 C15 H15 119.7
C16 C15 C14 120.5(5)
C16 C15 H15 119.7
C5 C4 H4 119.9
C3 C4 C5 120.2(5)
C3 C4 H4 119.9
C15 C16 H16 120.3
C15 C16 C17 119.5(6)
C17 C16 H16 120.3
C6 C1 H1A 120.0
C2 C1 C6 120.0(5)
C2 C1 H1A 120.0
C18 C17 H17 120.1
C16 C17 C18 119.9(6)
C16 C17 H17 120.1
C4 C3 H3 119.0
C4 C3 C2 121.9(5)
C2 C3 H3 119.0
C1 C2 C3 119.6(5)
C1 C2 H2 120.2
C3 C2 H2 120.2
O3 C20 H20A 109.5
O3 C20 H20B 109.5
H20A C20 H20B 108.1
C21 C20 O3 110.7(15)
C21 C20 H20A 109.5
C21 C20 H20B 109.5
C20 C21 H21A 109.5
C20 C21 H21B 109.5
C20 C21 H21C 109.5
H21A C21 H21B 109.5
H21A C21 H21C 109.5
H21B C21 H21C 109.5
O3 C20A H20C 109.6
O3 C20A H20D 109.6
O3 C20A C21A 110(5)
H20C C20A H20D 108.1
C21A C20A H20C 109.6
C21A C20A H20D 109.6
C20A C21A H21D 109.5
C20A C21A H21E 109.5
C20A C21A H21F 109.5
H21D C21A H21E 109.5
H21D C21A H21F 109.5
H21E C21A H21F 109.5

loop_
_geom_bond_atom_site_label_1
_geom_bond_atom_site_label_2
_geom_bond_distance
O4 C10 1.399(5)
O4 C11 1.358(6)
O1 H1 0.8400
O1 C7 1.343(5)
O5 C11 1.184(5)
O3 C19 1.306(6)
O3 C20 1.553(17)
O3 C20A 1.21(6)
O2 C19 1.215(6)
C13 C14 1.380(6)
C13 C12 1.511(6)
C13 C18 1.369(6)
C9 C10 1.355(6)
C9 C8 1.433(6)
C9 C12 1.499(6)
C10 C5 1.400(6)
C14 H14 0.9500
C14 C15 1.389(7)
C8 C19 1.485(7)
C8 C7 1.385(7)
C6 C5 1.414(6)
C6 C7 1.445(7)
C6 C1 1.401(7)
C12 H12 1.0000
C12 C11 1.546(7)
C5 C4 1.419(7)
C18 H18 0.9500
C18 C17 1.382(7)
C15 H15 0.9500
C15 C16 1.355(7)
C4 H4 0.9500
C4 C3 1.345(7)
C16 H16 0.9500
C16 C17 1.379(8)
C1 H1A 0.9500
C1 C2 1.383(7)
C17 H17 0.9500
C3 H3 0.9500
C3 C2 1.393(7)
C2 H2 0.9500
C20 H20A 0.9900
C20 H20B 0.9900
C20 C21 1.31(2)
C21 H21A 0.9800
C21 H21B 0.9800
C21 H21C 0.9800
C20A H20C 0.9900
C20A H20D 0.9900
C20A C21A 1.55(7)
C21A H21D 0.9800
C21A H21E 0.9800
C21A H21F 0.9800

loop_
_geom_torsion_atom_site_label_1
_geom_torsion_atom_site_label_2
_geom_torsion_atom_site_label_3
_geom_torsion_atom_site_label_4
_geom_torsion
O4 C10 C5 C6 176.5(4)
O4 C10 C5 C4 -4.7(7)
C13 C14 C15 C16 1.7(7)
C13 C12 C11 O4 -118.7(4)
C13 C12 C11 O5 59.5(6)
C13 C18 C17 C16 -0.7(8)
C9 C10 C5 C6 -2.0(7)
C9 C10 C5 C4 176.8(4)
C9 C8 C19 O3 2.3(7)
C9 C8 C19 O2 -177.1(5)
C9 C8 C7 O1 177.8(4)
C9 C8 C7 C6 -1.4(7)
C9 C12 C11 O4 6.5(5)
C9 C12 C11 O5 -175.3(5)
C10 O4 C11 O5 176.7(4)
C10 O4 C11 C12 -4.9(5)
C10 C9 C8 C19 178.5(4)
C10 C9 C8 C7 -1.4(7)
C10 C9 C12 C13 112.8(5)
C10 C9 C12 C11 -5.7(5)
C10 C5 C4 C3 -179.3(5)
C14 C13 C12 C9 -14.6(6)
C14 C13 C12 C11 99.6(5)
C14 C13 C18 C17 1.0(7)
C14 C15 C16 C17 -1.4(8)
C8 C9 C10 O4 -175.4(4)
C8 C9 C10 C5 3.2(7)
C8 C9 C12 C13 -68.7(6)
C8 C9 C12 C11 172.8(5)
C6 C5 C4 C3 -0.5(7)
C6 C1 C2 C3 0.8(8)
C12 C13 C14 C15 -178.2(4)
C12 C13 C18 C17 177.8(5)
C12 C9 C10 O4 3.3(5)
C12 C9 C10 C5 -178.1(4)
C12 C9 C8 C19 0.1(8)
C12 C9 C8 C7 -179.7(5)
C5 C6 C7 O1 -176.7(4)
C5 C6 C7 C8 2.6(7)
C5 C6 C1 C2 -1.0(7)
C5 C4 C3 C2 0.3(8)
C18 C13 C14 C15 -1.5(6)
C18 C13 C12 C9 168.7(4)
C18 C13 C12 C11 -77.0(5)
C11 O4 C10 C9 1.1(5)
C11 O4 C10 C5 -177.5(4)
C19 O3 C20 C21 -145.5(15)
C19 O3 C20A C21A -95(3)
C19 C8 C7 O1 -2.0(7)
C19 C8 C7 C6 178.7(4)
C7 C8 C19 O3 -177.9(4)
C7 C8 C19 O2 2.7(8)
C7 C6 C5 C10 -0.9(6)
C7 C6 C5 C4 -179.7(4)
C7 C6 C1 C2 179.6(5)
C15 C16 C17 C18 0.9(9)
C4 C3 C2 C1 -0.4(8)
C1 C6 C5 C10 179.7(4)
C1 C6 C5 C4 0.9(7)
C1 C6 C7 O1 2.6(7)
C1 C6 C7 C8 -178.1(4)
C20 O3 C19 O2 -9.2(12)
C20 O3 C19 C8 171.4(10)
C20A O3 C19 O2 1(4)
C20A O3 C19 C8 -179(4)
